data_7216530
loop_
_publ_author_name
'Manoj, K.'
'Tamura, Rui'
'Takahashi, Hiroki'
'Tsue, Hirohito'

_publ_section_title
;
 Crystal engineering of homochiral molecular organization of naproxen in
 cocrystals and their thermal phase transformation studies
;
_journal_issue 26
_journal_name_full CrystEngComm
_journal_page_first 5811
_journal_paper_doi 10.1039/c3ce42415d
_journal_volume 16
_journal_year 2014
_chemical_absolute_configuration rm
_chemical_formula_moiety '2(C14 H14 O3), C10 H8 N2'
_chemical_formula_sum 'C38 H36 N2 O6'
_chemical_formula_weight 616.69
_chemical_name_systematic
; 
 ? 
;
_space_group_IT_number 4
_symmetry_cell_setting monoclinic
_symmetry_space_group_name_Hall 'P 2yb'
_symmetry_space_group_name_H-M 'P 1 21 1'
_atom_sites_solution_hydrogens geom
_atom_sites_solution_primary direct
_atom_sites_solution_secondary difmap
_audit_creation_method SHELXL-97
_cell_angle_alpha 90.00
_cell_angle_beta 111.189(5)
_cell_angle_gamma 90.00
_cell_formula_units_Z 2
_cell_length_a 15.206(6)
_cell_length_b 5.766(2)
_cell_length_c 19.370(8)
_cell_measurement_reflns_used 3567
_cell_measurement_temperature 173(2)
_cell_measurement_theta_max 27.5
_cell_measurement_theta_min 3.1
_cell_volume 1583.5(11)
_computing_cell_refinement
;
CrystalClear-SM Expert 2.0 r4 (Rigaku, 2009)
;
_computing_data_collection
;
CrystalClear-SM Expert 2.0 r4 (Rigaku, 2009)
;
_computing_data_reduction
;
CrystalClear-SM Expert 2.0 r4 (Rigaku, 2009)
;
_computing_structure_refinement 'SHELXL-97 (Sheldrick, 1997)'
_computing_structure_solution 'SHELXS-97 (Sheldrick, 1990)'
_diffrn_ambient_temperature 173(2)
_diffrn_measured_fraction_theta_full 0.994
_diffrn_measured_fraction_theta_max 0.994
_diffrn_measurement_device_type
;
Rigaku Saturn724+ (4x4 bin mode)
;
_diffrn_measurement_method 'profile data from \w-scans'
_diffrn_radiation_monochromator graphite
_diffrn_radiation_source 'fine-focus sealed tube'
_diffrn_radiation_type MoK\a
_diffrn_radiation_wavelength 0.71075
_diffrn_reflns_av_R_equivalents 0.0547
_diffrn_reflns_av_sigmaI/netI 0.1164
_diffrn_reflns_limit_h_max 19
_diffrn_reflns_limit_h_min -19
_diffrn_reflns_limit_k_max 7
_diffrn_reflns_limit_k_min -7
_diffrn_reflns_limit_l_max 25
_diffrn_reflns_limit_l_min -25
_diffrn_reflns_number 14102
_diffrn_reflns_theta_full 27.46
_diffrn_reflns_theta_max 27.46
_diffrn_reflns_theta_min 3.08
_exptl_absorpt_coefficient_mu 0.088
_exptl_absorpt_correction_T_max 0.9965
_exptl_absorpt_correction_T_min 0.9853
_exptl_absorpt_correction_type multi-scan
_exptl_absorpt_process_details
;
(ABSCOR; Higashi, 1995)
;
_exptl_crystal_colour Colorless
_exptl_crystal_density_diffrn 1.293
_exptl_crystal_density_method 'not measured'
_exptl_crystal_description Prism
_exptl_crystal_F_000 652
_exptl_crystal_size_max 0.17
_exptl_crystal_size_mid 0.11
_exptl_crystal_size_min 0.04
_refine_diff_density_max 0.199
_refine_diff_density_min -0.207
_refine_diff_density_rms 0.047
_refine_ls_abs_structure_details 'Flack H D (1983), Acta Cryst. A39, 876-881'
_refine_ls_extinction_method none
_refine_ls_goodness_of_fit_ref 1.008
_refine_ls_hydrogen_treatment constr
_refine_ls_matrix_type full
_refine_ls_number_parameters 417
_refine_ls_number_reflns 7113
_refine_ls_number_restraints 1
_refine_ls_restrained_S_all 1.008
_refine_ls_R_factor_all 0.1402
_refine_ls_R_factor_gt 0.0753
_refine_ls_shift/su_max 0.000
_refine_ls_shift/su_mean 0.000
_refine_ls_structure_factor_coef Fsqd
_refine_ls_weighting_details 'calc w=1/[\s^2^(Fo^2^)+(0.0439P)^2^+0.0000P] where P=(Fo^2^+2Fc^2^)/3'
_refine_ls_weighting_scheme calc
_refine_ls_wR_factor_gt 0.1128
_refine_ls_wR_factor_ref 0.1353
_reflns_number_gt 4073
_reflns_number_total 7113
_reflns_threshold_expression >2sigma(I)
_cod_data_source_file c3ce42415d2.cif
_cod_data_source_block 2_S-NPX-BPY__CCDC_No_931858
_cod_depositor_comments 'Adding full bibliography for 7216528--7216531.cif.'
_cod_original_sg_symbol_H-M P21
_cod_database_code 7216530

loop_
_symmetry_equiv_pos_as_xyz
'x, y, z'
'-x, y+1/2, -z'

loop_
_atom_site_label
_atom_site_type_symbol
_atom_site_fract_x
_atom_site_fract_y
_atom_site_fract_z
_atom_site_U_iso_or_equiv
_atom_site_adp_type
_atom_site_occupancy
_atom_site_symmetry_multiplicity
_atom_site_calc_flag
_atom_site_refinement_flags
O1 O 1.0165(2) 0.4074(5) 0.82060(15) 0.0400(7) Uani 1 1 d .
H1 H 0.9898 0.4333 0.8509 0.060 Uiso 1 1 calc R
O2 O 1.0083(3) 0.0440(6) 0.85438(16) 0.0757(11) Uani 1 1 d .
O3 O 0.77426(15) 0.0152(4) 0.34267(12) 0.0308(6) Uani 1 1 d .
C1 C 1.0327(3) 0.1819(7) 0.8188(2) 0.0339(10) Uani 1 1 d .
C2 C 1.0841(2) 0.1204(6) 0.76795(17) 0.0282(9) Uani 1 1 d .
H2 H 1.1231 0.2568 0.7647 0.034 Uiso 1 1 calc R
C3 C 1.1500(3) -0.0878(6) 0.7969(2) 0.0420(11) Uani 1 1 d .
H3A H 1.1827 -0.1218 0.7627 0.063 Uiso 1 1 calc R
H3C H 1.1130 -0.2232 0.8005 0.063 Uiso 1 1 calc R
H3B H 1.1965 -0.0513 0.8459 0.063 Uiso 1 1 calc R
C4 C 1.0113(2) 0.0738(6) 0.69108(17) 0.0222(8) Uani 1 1 d .
C5 C 0.9560(2) -0.1316(6) 0.67716(19) 0.0250(8) Uani 1 1 d .
H5 H 0.9622 -0.2359 0.7166 0.030 Uiso 1 1 calc R
C6 C 0.8941(2) -0.1803(7) 0.60770(17) 0.0245(8) Uani 1 1 d .
H6 H 0.8570 -0.3172 0.5998 0.029 Uiso 1 1 calc R
C7 C 0.8838(2) -0.0312(5) 0.54708(18) 0.0190(8) Uani 1 1 d .
C8 C 0.8255(2) -0.0908(6) 0.47314(17) 0.0223(8) Uani 1 1 d .
H8 H 0.7889 -0.2288 0.4635 0.027 Uiso 1 1 calc R
C9 C 0.8230(2) 0.0532(6) 0.41649(17) 0.0229(8) Uani 1 1 d .
C10 C 0.8732(2) 0.2664(6) 0.43074(18) 0.0259(8) Uani 1 1 d .
H10 H 0.8692 0.3669 0.3909 0.031 Uiso 1 1 calc R
C11 C 0.9269(2) 0.3273(6) 0.50129(17) 0.0243(8) Uani 1 1 d .
H11 H 0.9584 0.4727 0.5103 0.029 Uiso 1 1 calc R
C12 C 0.9365(2) 0.1785(6) 0.56125(17) 0.0197(8) Uani 1 1 d .
C13 C 0.9995(2) 0.2255(6) 0.63395(17) 0.0220(8) Uani 1 1 d .
H13 H 1.0346 0.3658 0.6434 0.026 Uiso 1 1 calc R
C14 C 0.7227(2) -0.1985(7) 0.32329(18) 0.0369(10) Uani 1 1 d .
H14A H 0.6911 -0.2072 0.2694 0.055 Uiso 1 1 calc R
H14B H 0.6755 -0.2050 0.3468 0.055 Uiso 1 1 calc R
H14C H 0.7663 -0.3294 0.3404 0.055 Uiso 1 1 calc R
O1' O 0.49544(19) 0.3080(6) 0.81531(13) 0.0432(7) Uani 1 1 d .
H1' H 0.4772 0.3298 0.8509 0.065 Uiso 1 1 calc R
O2' O 0.5795(2) 0.0355(6) 0.88870(14) 0.0629(9) Uani 1 1 d .
O3' O 0.27455(15) 0.0211(4) 0.34817(11) 0.0296(6) Uani 1 1 d .
C1' C 0.5562(2) 0.1376(8) 0.83126(19) 0.0342(10) Uani 1 1 d .
C2' C 0.5968(2) 0.0922(7) 0.77160(17) 0.0290(9) Uani 1 1 d .
H2' H 0.6326 0.2344 0.7681 0.035 Uiso 1 1 calc R
C3' C 0.6671(3) -0.1072(6) 0.79266(19) 0.0400(11) Uani 1 1 d .
H3D H 0.6925 -0.1311 0.7533 0.060 Uiso 1 1 calc R
H3F H 0.6354 -0.2489 0.7992 0.060 Uiso 1 1 calc R
H3E H 0.7188 -0.0701 0.8391 0.060 Uiso 1 1 calc R
C4' C 0.5204(2) 0.0570(6) 0.69622(17) 0.0225(8) Uani 1 1 d .
C5' C 0.4633(2) -0.1462(6) 0.68101(19) 0.0258(8) Uani 1 1 d .
H5' H 0.4703 -0.2536 0.7198 0.031 Uiso 1 1 calc R
C6' C 0.3992(2) -0.1904(7) 0.61228(16) 0.0235(8) Uani 1 1 d .
H6' H 0.3611 -0.3257 0.6043 0.028 Uiso 1 1 calc R
C7' C 0.3882(2) -0.0380(6) 0.55254(18) 0.0217(8) Uani 1 1 d .
C8' C 0.3290(2) -0.0908(6) 0.47883(17) 0.0221(8) Uani 1 1 d .
H8' H 0.2923 -0.2287 0.4686 0.027 Uiso 1 1 calc R
C9' C 0.3249(2) 0.0577(6) 0.42235(16) 0.0230(8) Uani 1 1 d .
C10' C 0.3757(2) 0.2672(6) 0.43732(18) 0.0248(8) Uani 1 1 d .
H10' H 0.3713 0.3698 0.3978 0.030 Uiso 1 1 calc R
C11' C 0.4311(2) 0.3245(6) 0.50783(17) 0.0211(7) Uani 1 1 d .
H11' H 0.4634 0.4690 0.5172 0.025 Uiso 1 1 calc R
C12' C 0.4413(2) 0.1706(6) 0.56753(17) 0.0205(8) Uani 1 1 d .
C13' C 0.5071(2) 0.2116(6) 0.63999(17) 0.0227(8) Uani 1 1 d .
H13' H 0.5429 0.3508 0.6497 0.027 Uiso 1 1 calc R
C14' C 0.2227(2) -0.1893(7) 0.32782(17) 0.0312(9) Uani 1 1 d .
H14D H 0.1905 -0.1943 0.2739 0.047 Uiso 1 1 calc R
H14E H 0.1759 -0.1972 0.3517 0.047 Uiso 1 1 calc R
H14F H 0.2659 -0.3213 0.3438 0.047 Uiso 1 1 calc R
N1 N 0.9128(2) 0.5168(6) 0.90392(16) 0.0359(8) Uani 1 1 d .
N2 N 0.6033(2) 0.8015(7) 1.09294(15) 0.0370(8) Uani 1 1 d .
C15 C 0.9202(3) 0.7170(7) 0.94023(19) 0.0363(10) Uani 1 1 d .
H15 H 0.9676 0.8237 0.9399 0.044 Uiso 1 1 calc R
C16 C 0.8622(2) 0.7766(7) 0.97829(18) 0.0337(9) Uani 1 1 d .
H16 H 0.8712 0.9201 1.0040 0.040 Uiso 1 1 calc R
C17 C 0.7909(2) 0.6281(7) 0.97907(17) 0.0285(9) Uani 1 1 d .
C18 C 0.7845(3) 0.4202(6) 0.9424(2) 0.0364(10) Uani 1 1 d .
H18 H 0.7377 0.3103 0.9418 0.044 Uiso 1 1 calc R
C19 C 0.8462(3) 0.3712(7) 0.9064(2) 0.0403(10) Uani 1 1 d .
H19 H 0.8407 0.2257 0.8822 0.048 Uiso 1 1 calc R
C20 C 0.7257(2) 0.6913(7) 1.01762(17) 0.0280(9) Uani 1 1 d .
C21 C 0.7421(3) 0.8782(6) 1.06598(19) 0.0327(9) Uani 1 1 d .
H21 H 0.7960 0.9735 1.0744 0.039 Uiso 1 1 calc R
C22 C 0.6808(3) 0.9255(7) 1.1015(2) 0.0358(10) Uani 1 1 d .
H22 H 0.6943 1.0543 1.1343 0.043 Uiso 1 1 calc R
C23 C 0.5867(3) 0.6214(8) 1.04613(19) 0.0397(10) Uani 1 1 d .
H23 H 0.5324 0.5292 1.0390 0.048 Uiso 1 1 calc R
C24 C 0.6443(2) 0.5628(7) 1.00777(18) 0.0384(10) Uani 1 1 d .
H24 H 0.6285 0.4349 0.9746 0.046 Uiso 1 1 calc R

loop_
_atom_site_aniso_label
_atom_site_aniso_U_11
_atom_site_aniso_U_22
_atom_site_aniso_U_33
_atom_site_aniso_U_23
_atom_site_aniso_U_13
_atom_site_aniso_U_12
O1 0.0463(18) 0.0382(18) 0.0445(17) 0.0008(13) 0.0274(14) 0.0040(13)
O2 0.149(3) 0.043(2) 0.068(2) -0.0053(18) 0.079(2) -0.019(2)
O3 0.0309(14) 0.0347(16) 0.0241(13) 0.0035(13) 0.0067(11) 0.0006(13)
C1 0.041(2) 0.030(2) 0.028(2) -0.0003(19) 0.0095(18) -0.005(2)
C2 0.033(2) 0.027(2) 0.0264(18) -0.0022(17) 0.0122(17) -0.0012(17)
C3 0.037(2) 0.042(3) 0.034(2) -0.0060(19) -0.0027(19) 0.0081(19)
C4 0.0209(18) 0.022(2) 0.0257(18) -0.0007(16) 0.0110(15) 0.0033(15)
C5 0.031(2) 0.022(2) 0.0237(18) 0.0047(16) 0.0122(16) -0.0005(16)
C6 0.0234(18) 0.0189(19) 0.0345(19) -0.0027(18) 0.0144(16) -0.0042(16)
C7 0.0157(17) 0.0156(19) 0.0291(19) 0.0002(15) 0.0119(15) 0.0021(14)
C8 0.0199(18) 0.022(2) 0.0261(19) 0.0003(16) 0.0101(16) 0.0018(14)
C9 0.0184(18) 0.029(2) 0.0227(18) 0.0016(17) 0.0083(15) 0.0056(16)
C10 0.0252(19) 0.026(2) 0.0303(19) 0.0093(18) 0.0143(16) 0.0094(16)
C11 0.0261(18) 0.0200(19) 0.0310(19) 0.0036(17) 0.0152(16) 0.0026(16)
C12 0.0211(18) 0.0165(19) 0.0245(17) 0.0010(16) 0.0118(15) 0.0012(15)
C13 0.0234(18) 0.0153(19) 0.0314(19) -0.0074(15) 0.0148(16) -0.0012(15)
C14 0.038(2) 0.041(2) 0.029(2) -0.009(2) 0.0070(17) -0.004(2)
O1' 0.0486(17) 0.0519(18) 0.0352(15) 0.0076(16) 0.0226(13) 0.0172(17)
O2' 0.070(2) 0.083(3) 0.0426(17) 0.0283(18) 0.0285(16) 0.033(2)
O3' 0.0283(13) 0.0350(16) 0.0229(12) 0.0005(13) 0.0060(11) -0.0048(12)
C1' 0.027(2) 0.048(3) 0.0237(19) -0.001(2) 0.0035(17) -0.0003(19)
C2' 0.0259(19) 0.032(2) 0.0253(18) 0.0033(17) 0.0049(16) -0.0017(17)
C3' 0.032(2) 0.051(3) 0.032(2) 0.001(2) 0.0067(18) 0.0127(19)
C4' 0.0236(18) 0.026(2) 0.0187(16) -0.0033(16) 0.0084(15) 0.0031(16)
C5' 0.030(2) 0.022(2) 0.0282(19) 0.0074(17) 0.0141(17) 0.0011(16)
C6' 0.0234(18) 0.0222(19) 0.0260(18) 0.0037(17) 0.0102(15) -0.0018(16)
C7' 0.0193(18) 0.022(2) 0.0259(19) -0.0013(16) 0.0109(16) 0.0012(15)
C8' 0.0197(18) 0.0204(19) 0.0263(19) 0.0028(16) 0.0083(16) -0.0012(14)
C9' 0.0129(17) 0.031(2) 0.0235(18) -0.0007(18) 0.0041(15) 0.0050(16)
C10' 0.0249(19) 0.021(2) 0.0293(19) 0.0105(17) 0.0107(16) 0.0013(16)
C11' 0.0204(17) 0.0158(18) 0.0286(18) -0.0026(17) 0.0107(15) -0.0005(15)
C12' 0.0210(18) 0.019(2) 0.0260(18) -0.0004(16) 0.0136(15) 0.0037(15)
C13' 0.0169(17) 0.027(2) 0.0231(18) -0.0036(16) 0.0063(15) -0.0019(15)
C14' 0.028(2) 0.035(2) 0.0259(18) -0.0001(19) 0.0051(16) -0.0016(19)
N1 0.0396(19) 0.037(2) 0.0329(17) 0.0029(17) 0.0153(15) 0.0060(17)
N2 0.0326(18) 0.048(2) 0.0327(17) 0.0031(19) 0.0143(15) 0.0003(18)
C15 0.033(2) 0.041(3) 0.035(2) 0.005(2) 0.0133(19) -0.0038(19)
C16 0.040(2) 0.034(2) 0.0274(19) 0.0012(19) 0.0124(18) 0.0004(19)
C17 0.028(2) 0.033(2) 0.0205(18) 0.0069(17) 0.0049(16) -0.0007(17)
C18 0.035(2) 0.035(2) 0.042(2) -0.0058(19) 0.017(2) -0.0105(18)
C19 0.048(3) 0.030(2) 0.050(3) -0.003(2) 0.027(2) 0.000(2)
C20 0.0258(19) 0.035(2) 0.0212(18) 0.0079(17) 0.0062(16) 0.0026(17)
C21 0.033(2) 0.032(2) 0.033(2) 0.0005(18) 0.0130(18) -0.0027(17)
C22 0.038(2) 0.034(2) 0.033(2) -0.0023(18) 0.0108(19) -0.0007(19)
C23 0.035(2) 0.051(3) 0.032(2) -0.008(2) 0.0118(18) -0.011(2)
C24 0.036(2) 0.052(3) 0.029(2) -0.007(2) 0.0136(18) -0.009(2)

loop_
_atom_type_symbol
_atom_type_description
_atom_type_scat_dispersion_real
_atom_type_scat_dispersion_imag
_atom_type_scat_source
C C 0.0033 0.0016 'International Tables Vol C Tables 4.2.6.8 and 6.1.1.4'
H H 0.0000 0.0000 'International Tables Vol C Tables 4.2.6.8 and 6.1.1.4'
O O 0.0106 0.0060 'International Tables Vol C Tables 4.2.6.8 and 6.1.1.4'
N N 0.0061 0.0033 'International Tables Vol C Tables 4.2.6.8 and 6.1.1.4'

loop_
_geom_angle_atom_site_label_1
_geom_angle_atom_site_label_2
_geom_angle_atom_site_label_3
_geom_angle
C1 O1 H1 109.5
C9 O3 C14 116.6(3)
O2 C1 O1 122.6(4)
O2 C1 C2 124.3(4)
O1 C1 C2 113.1(4)
C1 C2 C4 108.4(3)
C1 C2 C3 111.7(3)
C4 C2 C3 111.5(3)
C1 C2 H2 108.4
C4 C2 H2 108.4
C3 C2 H2 108.4
C2 C3 H3A 109.5
C2 C3 H3C 109.5
H3A C3 H3C 109.5
C2 C3 H3B 109.5
H3A C3 H3B 109.5
H3C C3 H3B 109.5
C13 C4 C5 118.9(3)
C13 C4 C2 120.9(3)
C5 C4 C2 120.2(3)
C6 C5 C4 120.6(3)
C6 C5 H5 119.7
C4 C5 H5 119.7
C5 C6 C7 121.5(3)
C5 C6 H6 119.2
C7 C6 H6 119.2
C6 C7 C12 118.0(3)
C6 C7 C8 121.8(3)
C12 C7 C8 120.1(3)
C9 C8 C7 119.1(3)
C9 C8 H8 120.5
C7 C8 H8 120.5
C8 C9 O3 126.1(3)
C8 C9 C10 120.9(3)
O3 C9 C10 113.0(3)
C11 C10 C9 120.3(3)
C11 C10 H10 119.9
C9 C10 H10 119.9
C10 C11 C12 121.1(3)
C10 C11 H11 119.5
C12 C11 H11 119.5
C11 C12 C13 122.4(3)
C11 C12 C7 118.4(3)
C13 C12 C7 119.2(3)
C4 C13 C12 121.7(3)
C4 C13 H13 119.1
C12 C13 H13 119.1
O3 C14 H14A 109.5
O3 C14 H14B 109.5
H14A C14 H14B 109.5
O3 C14 H14C 109.5
H14A C14 H14C 109.5
H14B C14 H14C 109.5
C1' O1' H1' 109.5
C9' O3' C14' 117.6(3)
O2' C1' O1' 122.5(4)
O2' C1' C2' 124.0(4)
O1' C1' C2' 113.4(3)
C4' C2' C1' 112.1(3)
C4' C2' C3' 112.1(3)
C1' C2' C3' 111.5(3)
C4' C2' H2' 106.9
C1' C2' H2' 106.9
C3' C2' H2' 106.9
C2' C3' H3D 109.5
C2' C3' H3F 109.5
H3D C3' H3F 109.5
C2' C3' H3E 109.5
H3D C3' H3E 109.5
H3F C3' H3E 109.5
C13' C4' C5' 117.9(3)
C13' C4' C2' 121.5(3)
C5' C4' C2' 120.5(3)
C6' C5' C4' 121.6(3)
C6' C5' H5' 119.2
C4' C5' H5' 119.2
C5' C6' C7' 121.0(3)
C5' C6' H6' 119.5
C7' C6' H6' 119.5
C6' C7' C8' 122.3(3)
C6' C7' C12' 118.0(3)
C8' C7' C12' 119.7(3)
C9' C8' C7' 119.9(3)
C9' C8' H8' 120.1
C7' C8' H8' 120.1
C8' C9' O3' 125.7(3)
C8' C9' C10' 120.5(3)
O3' C9' C10' 113.8(3)
C11' C10' C9' 120.7(3)
C11' C10' H10' 119.7
C9' C10' H10' 119.7
C10' C11' C12' 120.7(3)
C10' C11' H11' 119.6
C12' C11' H11' 119.6
C13' C12' C7' 119.3(3)
C13' C12' C11' 122.1(3)
C7' C12' C11' 118.4(3)
C4' C13' C12' 122.0(3)
C4' C13' H13' 119.0
C12' C13' H13' 119.0
O3' C14' H14D 109.5
O3' C14' H14E 109.5
H14D C14' H14E 109.5
O3' C14' H14F 109.5
H14D C14' H14F 109.5
H14E C14' H14F 109.5
C19 N1 C15 116.6(3)
C22 N2 C23 116.1(3)
N1 C15 C16 123.2(4)
N1 C15 H15 118.4
C16 C15 H15 118.4
C15 C16 C17 120.3(4)
C15 C16 H16 119.8
C17 C16 H16 119.8
C18 C17 C16 116.2(4)
C18 C17 C20 122.4(3)
C16 C17 C20 121.4(3)
C17 C18 C19 120.1(4)
C17 C18 H18 119.9
C19 C18 H18 119.9
N1 C19 C18 123.6(4)
N1 C19 H19 118.2
C18 C19 H19 118.2
C21 C20 C24 116.0(3)
C21 C20 C17 122.6(3)
C24 C20 C17 121.4(3)
C22 C21 C20 120.2(4)
C22 C21 H21 119.9
C20 C21 H21 119.9
N2 C22 C21 124.1(4)
N2 C22 H22 118.0
C21 C22 H22 118.0
N2 C23 C24 123.6(4)
N2 C23 H23 118.2
C24 C23 H23 118.2
C23 C24 C20 120.0(4)
C23 C24 H24 120.0
C20 C24 H24 120.0

loop_
_geom_bond_atom_site_label_1
_geom_bond_atom_site_label_2
_geom_bond_distance
O1 C1 1.326(4)
O1 H1 0.8400
O2 C1 1.195(4)
O3 C9 1.370(3)
O3 C14 1.436(4)
C1 C2 1.505(5)
C2 C4 1.524(4)
C2 C3 1.534(5)
C2 H2 1.0000
C3 H3A 0.9800
C3 H3C 0.9800
C3 H3B 0.9800
C4 C13 1.370(4)
C4 C5 1.421(5)
C5 C6 1.364(4)
C5 H5 0.9500
C6 C7 1.418(5)
C6 H6 0.9500
C7 C12 1.421(4)
C7 C8 1.428(4)
C8 C9 1.366(4)
C8 H8 0.9500
C9 C10 1.420(5)
C10 C11 1.360(4)
C10 H10 0.9500
C11 C12 1.409(4)
C11 H11 0.9500
C12 C13 1.414(4)
C13 H13 0.9500
C14 H14A 0.9800
C14 H14B 0.9800
C14 H14C 0.9800
O1' C1' 1.307(4)
O1' H1' 0.8400
O2' C1' 1.194(4)
O3' C9' 1.378(3)
O3' C14' 1.423(4)
C1' C2' 1.517(5)
C2' C4' 1.515(4)
C2' C3' 1.522(5)
C2' H2' 1.0000
C3' H3D 0.9800
C3' H3F 0.9800
C3' H3E 0.9800
C4' C13' 1.365(4)
C4' C5' 1.424(5)
C5' C6' 1.360(4)
C5' H5' 0.9500
C6' C7' 1.414(5)
C6' H6' 0.9500
C7' C8' 1.418(4)
C7' C12' 1.419(4)
C8' C9' 1.373(4)
C8' H8' 0.9500
C9' C10' 1.407(5)
C10' C11' 1.361(4)
C10' H10' 0.9500
C11' C12' 1.421(4)
C11' H11' 0.9500
C12' C13' 1.418(4)
C13' H13' 0.9500
C14' H14D 0.9800
C14' H14E 0.9800
C14' H14F 0.9800
N1 C19 1.329(5)
N1 C15 1.335(5)
N2 C22 1.337(5)
N2 C23 1.341(5)
C15 C16 1.382(5)
C15 H15 0.9500
C16 C17 1.385(5)
C16 H16 0.9500
C17 C18 1.379(5)
C17 C20 1.486(5)
C18 C19 1.385(5)
C18 H18 0.9500
C19 H19 0.9500
C20 C21 1.390(5)
C20 C24 1.396(5)
C21 C22 1.371(5)
C21 H21 0.9500
C22 H22 0.9500
C23 C24 1.379(5)
C23 H23 0.9500
C24 H24 0.9500

loop_
_geom_torsion_atom_site_label_1
_geom_torsion_atom_site_label_2
_geom_torsion_atom_site_label_3
_geom_torsion_atom_site_label_4
_geom_torsion
O2 C1 C2 C4 90.1(5)
O1 C1 C2 C4 -89.9(4)
O2 C1 C2 C3 -33.2(5)
O1 C1 C2 C3 146.8(3)
C1 C2 C4 C13 109.3(4)
C3 C2 C4 C13 -127.3(4)
C1 C2 C4 C5 -72.2(4)
C3 C2 C4 C5 51.2(4)
C13 C4 C5 C6 1.8(5)
C2 C4 C5 C6 -176.7(3)
C4 C5 C6 C7 1.0(5)
C5 C6 C7 C12 -3.2(5)
C5 C6 C7 C8 174.3(3)
C6 C7 C8 C9 -175.9(3)
C12 C7 C8 C9 1.6(5)
C7 C8 C9 O3 176.9(3)
C7 C8 C9 C10 -3.7(5)
C14 O3 C9 C8 -1.5(4)
C14 O3 C9 C10 179.1(3)
C8 C9 C10 C11 1.9(5)
O3 C9 C10 C11 -178.6(3)
C9 C10 C11 C12 2.0(5)
C10 C11 C12 C13 173.1(3)
C10 C11 C12 C7 -4.0(5)
C6 C7 C12 C11 179.8(3)
C8 C7 C12 C11 2.2(5)
C6 C7 C12 C13 2.6(5)
C8 C7 C12 C13 -175.0(3)
C5 C4 C13 C12 -2.4(5)
C2 C4 C13 C12 176.1(3)
C11 C12 C13 C4 -176.9(3)
C7 C12 C13 C4 0.2(5)
O2' C1' C2' C4' 129.4(4)
O1' C1' C2' C4' -53.4(4)
O2' C1' C2' C3' 2.8(5)
O1' C1' C2' C3' 180.0(3)
C1' C2' C4' C13' 113.5(4)
C3' C2' C4' C13' -120.3(4)
C1' C2' C4' C5' -69.8(4)
C3' C2' C4' C5' 56.5(4)
C13' C4' C5' C6' 1.9(5)
C2' C4' C5' C6' -175.0(3)
C4' C5' C6' C7' 1.5(5)
C5' C6' C7' C8' 173.4(3)
C5' C6' C7' C12' -4.3(5)
C6' C7' C8' C9' -176.5(3)
C12' C7' C8' C9' 1.2(5)
C7' C8' C9' O3' 176.2(3)
C7' C8' C9' C10' -2.8(5)
C14' O3' C9' C8' -0.5(4)
C14' O3' C9' C10' 178.6(3)
C8' C9' C10' C11' 1.2(5)
O3' C9' C10' C11' -178.0(3)
C9' C10' C11' C12' 2.1(5)
C6' C7' C12' C13' 3.8(5)
C8' C7' C12' C13' -174.0(3)
C6' C7' C12' C11' 179.7(3)
C8' C7' C12' C11' 1.9(5)
C10' C11' C12' C13' 172.2(3)
C10' C11' C12' C7' -3.6(5)
C5' C4' C13' C12' -2.4(5)
C2' C4' C13' C12' 174.5(3)
C7' C12' C13' C4' -0.5(5)
C11' C12' C13' C4' -176.3(3)
C19 N1 C15 C16 -0.7(5)
N1 C15 C16 C17 -1.2(5)
C15 C16 C17 C18 2.1(5)
C15 C16 C17 C20 -178.1(3)
C16 C17 C18 C19 -1.1(5)
C20 C17 C18 C19 179.1(3)
C15 N1 C19 C18 1.8(6)
C17 C18 C19 N1 -0.9(6)
C18 C17 C20 C21 167.5(3)
C16 C17 C20 C21 -12.3(5)
C18 C17 C20 C24 -11.6(5)
C16 C17 C20 C24 168.5(3)
C24 C20 C21 C22 0.9(5)
C17 C20 C21 C22 -178.4(3)
C23 N2 C22 C21 -0.1(5)
C20 C21 C22 N2 -0.2(6)
C22 N2 C23 C24 -0.4(5)
N2 C23 C24 C20 1.1(6)
C21 C20 C24 C23 -1.3(5)
C17 C20 C24 C23 178.0(3)
